data_4505292
loop_
_publ_author_name
'Hendi, Mukta S.'
'Hooter, Paul'
'Davis, Raymond E.'
'Lynch, Vincent M.'
'Wheeler, Kraig A.'

_publ_section_title
;
 Structural Studies of Enantiomers, Racemates, and
 Quasiracemates:&#x2009;N-(4-Methylbenzoyl)methylbenzylamine
 andN-(4-Nitrobenzoyl)methylbenzylamine
;
_journal_issue 1
_journal_name_full 'Crystal Growth &amp; Design'
_journal_page_first 95
_journal_paper_doi 10.1021/cg0341353
_journal_volume 4
_journal_year 2004
_chemical_formula_sum 'C15 H14 N2 O3'
_chemical_formula_weight 270.28
_chemical_name_systematic
;
 (S)-N-(4-Nitrobenzoyl)-a-methylbenzylamine
;
_space_group_IT_number 19
_symmetry_cell_setting orthorhombic
_symmetry_space_group_name_Hall 'P 2ac 2ab'
_symmetry_space_group_name_H-M 'P 21 21 21'
_atom_sites_solution_hydrogens geom
_atom_sites_solution_primary direct
_atom_sites_solution_secondary difmap
_audit_creation_method SHELXL-97
_cell_angle_alpha 90.00
_cell_angle_beta 90.00
_cell_angle_gamma 90.00
_cell_formula_units_Z 8
_cell_length_a 8.5535(10)
_cell_length_b 9.8900(7)
_cell_length_c 33.038(3)
_cell_measurement_temperature 298(2)
_cell_volume 2794.8(5)
_computing_structure_refinement 'SHELXL-97 (Sheldrick, 1997)'
_computing_structure_solution 'SHELXS-97 (Sheldrick, 1990)'
_diffrn_ambient_temperature 298(2)
_diffrn_measured_fraction_theta_full 0.999
_diffrn_measured_fraction_theta_max 0.999
_diffrn_radiation_monochromator graphite
_diffrn_radiation_source 'fine-focus sealed tube'
_diffrn_radiation_type MoK\a
_diffrn_radiation_wavelength 0.71073
_diffrn_reflns_av_R_equivalents 0.0186
_diffrn_reflns_av_sigmaI/netI 0.0466
_diffrn_reflns_limit_h_max 11
_diffrn_reflns_limit_h_min -1
_diffrn_reflns_limit_k_max 12
_diffrn_reflns_limit_k_min -1
_diffrn_reflns_limit_l_max 42
_diffrn_reflns_limit_l_min -1
_diffrn_reflns_number 4679
_diffrn_reflns_theta_full 27.50
_diffrn_reflns_theta_max 27.50
_diffrn_reflns_theta_min 2.15
_diffrn_standards_interval_count 97
_diffrn_standards_number 3
_exptl_absorpt_coefficient_mu 0.091
_exptl_crystal_colour colorless
_exptl_crystal_density_diffrn 1.285
_exptl_crystal_density_method 'not measured'
_exptl_crystal_description 'transparent block'
_exptl_crystal_F_000 1136
_exptl_crystal_size_max 0.76
_exptl_crystal_size_mid 0.30
_exptl_crystal_size_min 0.30
_refine_diff_density_max 0.209
_refine_diff_density_min -0.294
_refine_diff_density_rms 0.074
_refine_ls_abs_structure_details 'Flack H D (1983), Acta Cryst. A39, 876-881'
_refine_ls_abs_structure_Flack 1(2)
_refine_ls_extinction_method none
_refine_ls_goodness_of_fit_ref 1.061
_refine_ls_hydrogen_treatment mixed
_refine_ls_matrix_type full
_refine_ls_number_parameters 371
_refine_ls_number_reflns 4417
_refine_ls_number_restraints 0
_refine_ls_restrained_S_all 1.061
_refine_ls_R_factor_all 0.1188
_refine_ls_R_factor_gt 0.0613
_refine_ls_shift/su_max 0.000
_refine_ls_shift/su_mean 0.000
_refine_ls_structure_factor_coef Fsqd
_refine_ls_weighting_details 'calc w=1/[\s^2^(Fo^2^)+(0.0754P)^2^+0.0562P] where P=(Fo^2^+2Fc^2^)/3'
_refine_ls_weighting_scheme calc
_refine_ls_wR_factor_gt 0.1336
_refine_ls_wR_factor_ref 0.1599
_reflns_number_gt 2505
_reflns_number_total 4417
_reflns_threshold_expression >2sigma(I)
_cod_data_source_file cg0341353si20030718_015021.cif
_cod_data_source_block S:cmpd_(S)-2
_cod_original_cell_volume 2794.8(4)
_cod_original_sg_symbol_H-M P212121
_cod_database_code 4505292

loop_
_symmetry_equiv_pos_as_xyz
'x, y, z'
'-x+1/2, -y, z+1/2'
'x+1/2, -y+1/2, -z'
'-x, y+1/2, -z+1/2'

loop_
_atom_site_label
_atom_site_type_symbol
_atom_site_fract_x
_atom_site_fract_y
_atom_site_fract_z
_atom_site_U_iso_or_equiv
_atom_site_adp_type
_atom_site_occupancy
_atom_site_symmetry_multiplicity
_atom_site_calc_flag
_atom_site_refinement_flags
O1A O 0.7586(4) 0.6191(2) 0.87513(8) 0.0676(8) Uani 1 1 d .
O2A O 0.1344(5) 0.3406(5) 0.99175(15) 0.1471(19) Uani 1 1 d .
O3A O 0.0374(5) 0.4983(6) 0.95793(14) 0.1427(19) Uani 1 1 d .
N1A N 0.8085(5) 0.3990(3) 0.87591(11) 0.0600(9) Uani 1 1 d .
N2A N 0.1438(5) 0.4265(5) 0.96640(12) 0.0869(12) Uani 1 1 d .
C1A C 0.2931(5) 0.4447(4) 0.94614(11) 0.0650(11) Uani 1 1 d .
C2A C 0.4058(6) 0.3481(4) 0.94961(13) 0.0755(13) Uani 1 1 d .
H2A H 0.3887 0.2717 0.9654 0.091 Uiso 1 1 calc R
C3A C 0.5446(5) 0.3647(4) 0.92948(11) 0.0666(11) Uani 1 1 d .
H3A H 0.6213 0.2983 0.9311 0.080 Uiso 1 1 calc R
C4A C 0.5707(5) 0.4794(3) 0.90687(9) 0.0508(9) Uani 1 1 d .
C5A C 0.4560(5) 0.5765(4) 0.90479(11) 0.0651(11) Uani 1 1 d .
H5A H 0.4738 0.6547 0.8899 0.078 Uiso 1 1 calc R
C6A C 0.3164(5) 0.5601(4) 0.92424(12) 0.0701(11) Uani 1 1 d .
H6A H 0.2390 0.6259 0.9226 0.084 Uiso 1 1 calc R
C7A C 0.7196(5) 0.5043(3) 0.88488(10) 0.0526(9) Uani 1 1 d .
C8A C 0.9546(5) 0.4146(4) 0.85384(13) 0.0645(10) Uani 1 1 d .
H8A H 1.0126 0.4897 0.8660 0.077 Uiso 1 1 calc R
C9A C 1.0505(6) 0.2873(5) 0.85908(14) 0.0821(13) Uani 1 1 d .
H9A1 H 0.9948 0.2119 0.8479 0.123 Uiso 1 1 calc R
H9A2 H 1.0689 0.2718 0.8874 0.123 Uiso 1 1 calc R
H9A3 H 1.1487 0.2975 0.8453 0.123 Uiso 1 1 calc R
C10A C 0.9244(5) 0.4490(4) 0.80991(13) 0.0646(11) Uani 1 1 d .
C11A C 0.8215(6) 0.3755(5) 0.78768(14) 0.0787(12) Uani 1 1 d .
H11A H 0.7659 0.3061 0.8001 0.094 Uiso 1 1 calc R
C12A C 0.7972(7) 0.4017(6) 0.74664(16) 0.0966(15) Uani 1 1 d .
H12A H 0.7266 0.3496 0.7320 0.116 Uiso 1 1 calc R
C13A C 0.8754(7) 0.5016(7) 0.72846(18) 0.1015(17) Uani 1 1 d .
H13A H 0.8610 0.5197 0.7011 0.122 Uiso 1 1 calc R
C14A C 0.9776(8) 0.5770(6) 0.7512(2) 0.1090(19) Uani 1 1 d .
H14A H 1.0310 0.6481 0.7391 0.131 Uiso 1 1 calc R
C15A C 1.0027(6) 0.5504(5) 0.79107(16) 0.0874(14) Uani 1 1 d .
H15A H 1.0743 0.6021 0.8055 0.105 Uiso 1 1 calc R
O1B O 0.2608(4) 0.6154(2) 0.60831(8) 0.0707(8) Uani 1 1 d .
O2B O 0.4036(5) 0.3695(4) 0.80703(10) 0.0987(11) Uani 1 1 d .
O3B O 0.4669(7) 0.5778(4) 0.80361(11) 0.1373(18) Uani 1 1 d .
N1B N 0.2303(4) 0.3932(3) 0.60066(9) 0.0523(8) Uani 1 1 d .
N2B N 0.4232(5) 0.4719(5) 0.78853(12) 0.0843(11) Uani 1 1 d .
C1B C 0.3928(5) 0.4722(4) 0.74478(12) 0.0621(10) Uani 1 1 d .
C2B C 0.3069(5) 0.3693(4) 0.72899(12) 0.0640(10) Uani 1 1 d .
H2B H 0.2726 0.2983 0.7451 0.077 Uiso 1 1 calc R
C3B C 0.2722(5) 0.3738(3) 0.68792(11) 0.0581(10) Uani 1 1 d .
H3B H 0.2148 0.3042 0.6762 0.070 Uiso 1 1 calc R
C4B C 0.3216(4) 0.4794(3) 0.66461(11) 0.0512(9) Uani 1 1 d .
C5B C 0.4131(5) 0.5791(4) 0.68133(13) 0.0642(10) Uani 1 1 d .
H5B H 0.4511 0.6485 0.6651 0.077 Uiso 1 1 calc R
C6B C 0.4487(5) 0.5767(4) 0.72173(13) 0.0709(12) Uani 1 1 d .
H6B H 0.5095 0.6444 0.7333 0.085 Uiso 1 1 calc R
C7B C 0.2695(4) 0.5005(3) 0.62188(11) 0.0509(9) Uani 1 1 d .
C8B C 0.1510(4) 0.4060(4) 0.56184(10) 0.0547(10) Uani 1 1 d .
H8B H 0.1919 0.4868 0.5483 0.066 Uiso 1 1 calc R
C9B C 0.1923(6) 0.2837(4) 0.53573(12) 0.0792(13) Uani 1 1 d .
H9B1 H 0.1523 0.2031 0.5482 0.119 Uiso 1 1 calc R
H9B2 H 0.3039 0.2770 0.5333 0.119 Uiso 1 1 calc R
H9B3 H 0.1468 0.2942 0.5094 0.119 Uiso 1 1 calc R
C10B C -0.0224(5) 0.4238(4) 0.56681(12) 0.0596(10) Uani 1 1 d .
C11B C -0.0997(6) 0.4008(5) 0.60217(14) 0.0803(13) Uani 1 1 d .
H11B H -0.0436 0.3722 0.6247 0.096 Uiso 1 1 calc R
C12B C -0.2577(7) 0.4187(7) 0.6054(2) 0.111(2) Uani 1 1 d .
H12B H -0.3085 0.4011 0.6297 0.133 Uiso 1 1 calc R
C13B C -0.3405(7) 0.4629(6) 0.5722(2) 0.114(2) Uani 1 1 d .
H13B H -0.4478 0.4766 0.5741 0.136 Uiso 1 1 calc R
C14B C -0.2657(7) 0.4862(7) 0.5370(2) 0.116(2) Uani 1 1 d .
H14B H -0.3215 0.5151 0.5144 0.139 Uiso 1 1 calc R
C15B C -0.1083(6) 0.4675(5) 0.53455(16) 0.0868(15) Uani 1 1 d .
H15B H -0.0578 0.4850 0.5102 0.104 Uiso 1 1 calc R
HN1A H 0.779(5) 0.328(4) 0.8796(12) 0.063(13) Uiso 1 1 d .
HN1B H 0.247(4) 0.316(3) 0.6120(9) 0.037(8) Uiso 1 1 d .

loop_
_atom_site_aniso_label
_atom_site_aniso_U_11
_atom_site_aniso_U_22
_atom_site_aniso_U_33
_atom_site_aniso_U_23
_atom_site_aniso_U_13
_atom_site_aniso_U_12
O1A 0.094(2) 0.0342(12) 0.0741(16) -0.0009(12) 0.0167(16) -0.0023(15)
O2A 0.118(3) 0.152(4) 0.171(4) 0.071(3) 0.070(3) 0.017(3)
O3A 0.090(3) 0.174(4) 0.165(4) 0.047(4) 0.048(3) 0.048(3)
N1A 0.067(2) 0.0352(16) 0.077(2) 0.0004(16) 0.0191(18) 0.0015(18)
N2A 0.085(3) 0.096(3) 0.079(3) 0.007(2) 0.026(2) 0.008(3)
C1A 0.069(3) 0.070(3) 0.057(2) -0.004(2) 0.010(2) 0.002(3)
C2A 0.089(3) 0.062(2) 0.076(3) 0.016(2) 0.025(3) 0.009(3)
C3A 0.084(3) 0.047(2) 0.069(2) 0.0091(19) 0.019(2) 0.018(2)
C4A 0.072(2) 0.0354(16) 0.0453(18) -0.0023(15) 0.0035(19) 0.0060(19)
C5A 0.075(3) 0.050(2) 0.070(2) 0.008(2) 0.011(2) 0.012(2)
C6A 0.070(3) 0.066(2) 0.075(3) 0.007(2) 0.007(2) 0.021(3)
C7A 0.074(3) 0.0334(16) 0.0501(19) -0.0040(15) 0.005(2) 0.000(2)
C8A 0.060(2) 0.049(2) 0.085(3) -0.001(2) 0.009(2) -0.003(2)
C9A 0.069(3) 0.084(3) 0.093(3) 0.003(3) 0.011(3) 0.021(3)
C10A 0.059(2) 0.050(2) 0.085(3) 0.006(2) 0.024(2) 0.008(2)
C11A 0.080(3) 0.072(3) 0.084(3) 0.005(2) 0.010(3) -0.010(3)
C12A 0.090(3) 0.109(4) 0.091(4) 0.006(3) 0.001(3) 0.002(4)
C13A 0.094(4) 0.118(4) 0.092(4) 0.013(4) 0.014(3) 0.022(4)
C14A 0.113(4) 0.091(4) 0.123(4) 0.043(4) 0.045(4) 0.010(4)
C15A 0.083(3) 0.077(3) 0.102(3) 0.013(3) 0.019(3) -0.013(3)
O1B 0.097(2) 0.0353(12) 0.0804(17) 0.0030(12) -0.0051(17) -0.0030(15)
O2B 0.119(3) 0.105(2) 0.072(2) 0.0157(19) -0.010(2) 0.017(3)
O3B 0.210(5) 0.117(3) 0.085(2) -0.021(2) -0.037(3) -0.031(4)
N1B 0.063(2) 0.0337(14) 0.0598(19) 0.0023(14) -0.0071(17) -0.0013(16)
N2B 0.092(3) 0.087(3) 0.073(3) -0.012(2) -0.013(2) 0.006(3)
C1B 0.065(3) 0.060(2) 0.062(2) -0.004(2) -0.011(2) 0.013(2)
C2B 0.068(3) 0.056(2) 0.068(2) 0.002(2) -0.002(2) 0.003(2)
C3B 0.068(2) 0.0411(18) 0.065(2) 0.0008(17) -0.006(2) -0.002(2)
C4B 0.050(2) 0.0357(17) 0.068(2) -0.0045(17) -0.0004(19) 0.0061(18)
C5B 0.065(2) 0.048(2) 0.080(3) -0.003(2) -0.005(2) -0.005(2)
C6B 0.069(3) 0.056(2) 0.087(3) -0.015(2) -0.015(2) -0.009(2)
C7B 0.052(2) 0.0339(15) 0.067(2) -0.0049(17) 0.0016(19) 0.0007(18)
C8B 0.068(3) 0.0440(19) 0.052(2) -0.0016(17) -0.0012(19) -0.001(2)
C9B 0.085(3) 0.084(3) 0.069(2) -0.016(2) 0.000(3) 0.012(3)
C10B 0.067(2) 0.047(2) 0.065(2) -0.0098(19) -0.005(2) 0.001(2)
C11B 0.067(3) 0.096(3) 0.078(3) -0.006(3) -0.001(2) -0.008(3)
C12B 0.075(4) 0.128(5) 0.130(5) -0.034(4) 0.017(4) -0.013(4)
C13B 0.065(3) 0.107(5) 0.169(6) -0.054(5) -0.009(4) 0.005(3)
C14B 0.097(4) 0.113(4) 0.137(5) -0.031(5) -0.054(4) 0.028(4)
C15B 0.086(3) 0.092(4) 0.083(3) -0.003(3) -0.018(3) 0.012(3)

loop_
_atom_type_symbol
_atom_type_description
_atom_type_scat_dispersion_real
_atom_type_scat_dispersion_imag
_atom_type_scat_source
C C 0.0033 0.0016 'International Tables Vol C Tables 4.2.6.8 and 6.1.1.4'
H H 0.0000 0.0000 'International Tables Vol C Tables 4.2.6.8 and 6.1.1.4'
N N 0.0061 0.0033 'International Tables Vol C Tables 4.2.6.8 and 6.1.1.4'
O O 0.0106 0.0060 'International Tables Vol C Tables 4.2.6.8 and 6.1.1.4'

loop_
_geom_angle_atom_site_label_1
_geom_angle_atom_site_label_2
_geom_angle_atom_site_label_3
_geom_angle
C7A N1A C8A 121.5(3)
O3A N2A O2A 122.6(5)
O3A N2A C1A 119.4(4)
O2A N2A C1A 118.0(5)
C2A C1A C6A 121.8(4)
C2A C1A N2A 119.7(4)
C6A C1A N2A 118.4(4)
C1A C2A C3A 119.2(4)
C2A C3A C4A 120.2(4)
C5A C4A C3A 119.1(4)
C5A C4A C7A 118.1(3)
C3A C4A C7A 122.7(3)
C6A C5A C4A 121.2(4)
C1A C6A C5A 118.4(4)
O1A C7A N1A 120.9(4)
O1A C7A C4A 120.9(3)
N1A C7A C4A 118.1(3)
N1A C8A C9A 108.7(3)
N1A C8A C10A 111.0(3)
C9A C8A C10A 112.9(3)
C15A C10A C11A 117.9(4)
C15A C10A C8A 121.5(4)
C11A C10A C8A 120.6(4)
C10A C11A C12A 121.5(5)
C13A C12A C11A 119.9(6)
C12A C13A C14A 118.3(5)
C15A C14A C13A 121.7(5)
C10A C15A C14A 120.6(5)
C7B N1B C8B 121.2(3)
O2B N2B O3B 124.2(4)
O2B N2B C1B 118.7(4)
O3B N2B C1B 117.0(4)
C2B C1B C6B 122.7(4)
C2B C1B N2B 118.1(4)
C6B C1B N2B 119.1(4)
C1B C2B C3B 117.8(4)
C4B C3B C2B 120.7(4)
C3B C4B C5B 119.9(4)
C3B C4B C7B 123.2(3)
C5B C4B C7B 116.7(3)
C6B C5B C4B 120.4(4)
C1B C6B C5B 118.5(4)
O1B C7B N1B 122.6(3)
O1B C7B C4B 119.6(3)
N1B C7B C4B 117.8(3)
N1B C8B C10B 111.9(3)
N1B C8B C9B 108.7(3)
C10B C8B C9B 112.5(3)
C11B C10B C15B 117.5(4)
C11B C10B C8B 123.6(4)
C15B C10B C8B 118.9(4)
C10B C11B C12B 121.7(6)
C11B C12B C13B 119.2(6)
C14B C13B C12B 119.9(6)
C13B C14B C15B 119.8(6)
C14B C15B C10B 122.0(6)

loop_
_geom_bond_atom_site_label_1
_geom_bond_atom_site_label_2
_geom_bond_distance
O1A C7A 1.226(4)
O2A N2A 1.196(5)
O3A N2A 1.188(5)
N1A C7A 1.323(5)
N1A C8A 1.455(5)
N2A C1A 1.453(6)
C1A C2A 1.362(6)
C1A C6A 1.365(6)
C2A C3A 1.371(6)
C3A C4A 1.376(5)
C4A C5A 1.374(5)
C4A C7A 1.487(5)
C5A C6A 1.366(6)
C8A C9A 1.512(6)
C8A C10A 1.513(6)
C10A C15A 1.357(6)
C10A C11A 1.357(6)
C11A C12A 1.396(6)
C12A C13A 1.336(7)
C13A C14A 1.373(8)
C14A C15A 1.359(7)
O1B C7B 1.224(4)
O2B N2B 1.194(5)
O3B N2B 1.219(5)
N1B C7B 1.315(4)
N1B C8B 1.456(4)
N2B C1B 1.469(5)
C1B C2B 1.359(5)
C1B C6B 1.369(5)
C2B C3B 1.389(5)
C3B C4B 1.364(5)
C4B C5B 1.375(5)
C4B C7B 1.495(5)
C5B C6B 1.370(5)
C8B C10B 1.503(5)
C8B C9B 1.526(5)
C10B C11B 1.362(6)
C10B C15B 1.365(6)
C11B C12B 1.366(7)
C12B C13B 1.376(8)
C13B C14B 1.349(8)
C14B C15B 1.362(7)
